data_7129877
loop_
_publ_author_name
'Yang, Xifa'
'Zhang, Jing Jing'
'Zhang, Mengying'
'Lu, Mingxin'
'He, Yuhao'
'Li, Song'
'fan, liangxin'
'Zhang, Xinle'
'Wu, Jia-Kai'

_publ_section_title
;
 Synthesis of Polycyclic Spiropyrans via Rh(III)-Catalyzed Twofold C-H
 Annulation of 3-aryl-2H-benzo[b][1,4]oxazines with Diazo Ketoesters
;
_journal_name_full 'Chemical Communications'
_journal_paper_doi 10.1039/D2CC00916A
_journal_year 2022
_chemical_formula_sum 'C24 Cl N O6'
_chemical_formula_weight 433.70
_space_group_crystal_system orthorhombic
_space_group_IT_number 19
_space_group_name_Hall 'P 2ac 2ab'
_space_group_name_H-M_alt 'P 21 21 21'
_audit_block_doi 10.5517/ccdc.csd.cc29z7q8
_audit_creation_method SHELXL-2014/7
_audit_update_record
;
2022-01-25 deposited with the CCDC.	2022-03-18 downloaded from the CCDC.
;
_cell_angle_alpha 90
_cell_angle_beta 90
_cell_angle_gamma 90
_cell_formula_units_Z 4
_cell_length_a 8.4404(7)
_cell_length_b 13.2210(11)
_cell_length_c 18.9283(16)
_cell_measurement_reflns_used 9087
_cell_measurement_temperature 296(2)
_cell_measurement_theta_max 24.9097
_cell_measurement_theta_min 2.6422
_cell_volume 2112.2(3)
_computing_cell_refinement 'SAINT V8.37A (Bruker AXS Inc., 2015)'
_computing_data_collection 'Bruker Instrument Service vV6.2.3'
_computing_data_reduction 'SAINT V8.37A (Bruker AXS Inc., 2015)'
_computing_structure_refinement 'SHELXL-2014/7 (Sheldrick, 2014)'
_computing_structure_solution 'SHELXT 2014/5 (Sheldrick, 2014)'
_diffrn_ambient_temperature 296(2)
_diffrn_measured_fraction_theta_full 1.000
_diffrn_measured_fraction_theta_max 1.000
_diffrn_measurement_device_type 'Bruker D8 QUEST'
_diffrn_measurement_method '\f and \w scans'
_diffrn_radiation_type MoK\a
_diffrn_radiation_wavelength 0.71073
_diffrn_reflns_av_R_equivalents 0.0696
_diffrn_reflns_av_unetI/netI 0.0608
_diffrn_reflns_Laue_measured_fraction_full 1.000
_diffrn_reflns_Laue_measured_fraction_max 1.000
_diffrn_reflns_limit_h_max 8
_diffrn_reflns_limit_h_min -10
_diffrn_reflns_limit_k_max 15
_diffrn_reflns_limit_k_min -13
_diffrn_reflns_limit_l_max 22
_diffrn_reflns_limit_l_min -19
_diffrn_reflns_number 15926
_diffrn_reflns_point_group_measured_fraction_full 0.999
_diffrn_reflns_point_group_measured_fraction_max 0.998
_diffrn_reflns_theta_full 25.090
_diffrn_reflns_theta_max 25.090
_diffrn_reflns_theta_min 1.879
_exptl_absorpt_coefficient_mu 0.221
_exptl_absorpt_correction_T_max 0.7452
_exptl_absorpt_correction_T_min 0.5698
_exptl_absorpt_correction_type multi-scan
_exptl_absorpt_process_details
;
SADABS-2016/2 - Bruker AXS area detector scaling and absorption correction
;
_exptl_crystal_colour yellow
_exptl_crystal_density_diffrn 1.364
_exptl_crystal_description block
_exptl_crystal_F_000 864
_exptl_crystal_size_max 0.240
_exptl_crystal_size_mid 0.240
_exptl_crystal_size_min 0.240
_refine_diff_density_max 0.563
_refine_diff_density_min -0.334
_refine_diff_density_rms 0.099
_refine_ls_abs_structure_details
;
 Flack x determined using 1042 quotients [(I+)-(I-)]/[(I+)+(I-)]
 (Parsons, Flack and Wagner, Acta Cryst. B69 (2013) 249-259).
;
_refine_ls_abs_structure_Flack -0.05(6)
_refine_ls_extinction_method none
_refine_ls_goodness_of_fit_ref 1.076
_refine_ls_hydrogen_treatment undef
_refine_ls_matrix_type full
_refine_ls_number_parameters 289
_refine_ls_number_reflns 3748
_refine_ls_number_restraints 0
_refine_ls_restrained_S_all 1.076
_refine_ls_R_factor_all 0.0858
_refine_ls_R_factor_gt 0.0658
_refine_ls_shift/su_max 0.000
_refine_ls_shift/su_mean 0.000
_refine_ls_structure_factor_coef Fsqd
_refine_ls_weighting_details 'w=1/[\s^2^(Fo^2^)+(0.1165P)^2^+0.6757P] where P=(Fo^2^+2Fc^2^)/3'
_refine_ls_weighting_scheme calc
_refine_ls_wR_factor_gt 0.1733
_refine_ls_wR_factor_ref 0.1862
_reflns_Friedel_coverage 0.739
_reflns_Friedel_fraction_full 0.997
_reflns_Friedel_fraction_max 0.997
_reflns_number_gt 2974
_reflns_number_total 3748
_reflns_threshold_expression 'I > 2\s(I)'
_cod_data_source_file d2cc00916a2.cif
_cod_data_source_block WH18
_cod_depositor_comments
;
The following automatic conversions were performed:

data item '_exptl_absorpt_correction_type' value 'Multi-Scan' was
changed to 'multi-scan' in accordance with the
/home/data/users/saulius/crontab/automatic-downloads/rss-feeds/RSC/lib/dictionaries/cif_core.dic
dictionary named 'cif_core.dic' version 2.4.2 last updated on
2011-04-26.

Automatic conversion script
Id: cif_fix_values 7556 2019-12-06 15:28:31Z antanas 
;
_cod_database_code 7129877
_shelx_shelxl_version_number 2014/7
_shelx_space_group_comment
;
The symmetry employed for this shelxl refinement is uniquely defined
by the following loop, which should always be used as a source of
symmetry information in preference to the above space-group names.
They are only intended as comments.
;
_shelx_estimated_absorpt_t_min 0.949
_shelx_estimated_absorpt_t_max 0.949

loop_
_space_group_symop_operation_xyz
'x, y, z'
'-x+1/2, -y, z+1/2'
'-x, y+1/2, -z+1/2'
'x+1/2, -y+1/2, -z'

loop_
_atom_site_label
_atom_site_type_symbol
_atom_site_fract_x
_atom_site_fract_y
_atom_site_fract_z
_atom_site_U_iso_or_equiv
_atom_site_adp_type
_atom_site_occupancy
_atom_site_site_symmetry_order
_atom_site_calc_flag
_atom_site_refinement_flags_posn
_atom_site_refinement_flags_adp
_atom_site_refinement_flags_occupancy
_atom_site_disorder_assembly
_atom_site_disorder_group
C1 C 0.3740(7) 0.3974(5) 0.7551(3) 0.0358(14) Uani 1 1 d . . . . .
C2 C 0.4277(6) 0.4165(4) 0.6868(3) 0.0275(13) Uani 1 1 d . . . . .
C3 C 0.4213(6) 0.3429(4) 0.6359(3) 0.0273(13) Uani 1 1 d . . . . .
C4 C 0.3696(7) 0.2454(5) 0.6533(3) 0.0375(15) Uani 1 1 d . . . . .
C5 C 0.3138(8) 0.2246(5) 0.7205(4) 0.0429(16) Uani 1 1 d . . . . .
C6 C 0.3138(7) 0.3025(5) 0.7700(3) 0.0377(15) Uani 1 1 d . . . . .
C7 C 0.5388(7) 0.5339(4) 0.6053(3) 0.0292(13) Uani 1 1 d . . . . .
C8 C 0.5991(6) 0.4413(4) 0.5666(3) 0.0245(12) Uani 1 1 d . . . . .
C9 C 0.6582(6) 0.4684(4) 0.4943(3) 0.0236(12) Uani 1 1 d . . . . .
C10 C 0.5678(6) 0.4528(4) 0.4347(3) 0.0268(12) Uani 1 1 d . . . . .
C11 C 0.4143(6) 0.4017(4) 0.4438(3) 0.0275(13) Uani 1 1 d . . . . .
C12 C 0.3707(7) 0.3625(4) 0.5070(3) 0.0287(13) Uani 1 1 d . . . . .
C13 C 0.8091(6) 0.5118(4) 0.4913(3) 0.0268(13) Uani 1 1 d . . . . .
C14 C 0.8674(7) 0.5441(4) 0.4261(3) 0.0328(14) Uani 1 1 d . . . . .
C15 C 0.7737(8) 0.5334(5) 0.3664(3) 0.0394(15) Uani 1 1 d . . . . .
C16 C 0.6250(7) 0.4881(5) 0.3705(3) 0.0367(15) Uani 1 1 d . . . . .
C17 C 0.8634(6) 0.4495(4) 0.6099(3) 0.0296(13) Uani 1 1 d . . . . .
C18 C 0.9038(6) 0.5124(4) 0.5573(3) 0.0291(13) Uani 1 1 d . . . . .
C19 C 0.9521(8) 0.4245(6) 0.6757(4) 0.0457(17) Uani 1 1 d . . . . .
C20 C 1.0432(7) 0.5772(5) 0.5644(4) 0.0364(15) Uani 1 1 d . . . . .
C21 C 1.1489(11) 0.7396(6) 0.5421(5) 0.068(2) Uani 1 1 d . . . . .
C22 C 0.2132(8) 0.3107(5) 0.5174(3) 0.0405(15) Uani 1 1 d . . . . .
C23 C 0.3088(8) 0.3889(5) 0.3815(3) 0.0344(14) Uani 1 1 d . . . . .
C24 C 0.2850(11) 0.3226(6) 0.2658(4) 0.062(2) Uani 1 1 d . . . . .
Cl1 Cl 0.2335(3) 0.27992(16) 0.85301(10) 0.0690(7) Uani 1 1 d . . . . .
N1 N 0.4730(5) 0.3666(3) 0.5651(2) 0.0271(11) Uani 1 1 d . . . . .
O1 O 0.4922(5) 0.5097(3) 0.6762(2) 0.0378(11) Uani 1 1 d . . . . .
O2 O 0.7247(4) 0.3950(3) 0.6065(2) 0.0289(9) Uani 1 1 d . . . . .
O3 O 1.1643(6) 0.5566(4) 0.5946(3) 0.0605(15) Uani 1 1 d . . . . .
O4 O 1.0198(5) 0.6682(3) 0.5349(3) 0.0458(12) Uani 1 1 d . . . . .
O5 O 0.1751(6) 0.4209(5) 0.3762(3) 0.0575(14) Uani 1 1 d . . . . .
O6 O 0.3775(6) 0.3372(3) 0.3296(2) 0.0455(12) Uani 1 1 d . . . . .

loop_
_atom_site_aniso_label
_atom_site_aniso_U_11
_atom_site_aniso_U_22
_atom_site_aniso_U_33
_atom_site_aniso_U_23
_atom_site_aniso_U_13
_atom_site_aniso_U_12
C1 0.033(3) 0.042(3) 0.033(4) -0.003(3) -0.001(3) 0.005(3)
C2 0.024(3) 0.028(3) 0.031(3) 0.000(2) -0.002(2) 0.000(2)
C3 0.021(3) 0.031(3) 0.029(3) -0.001(2) 0.003(2) 0.001(2)
C4 0.033(3) 0.038(3) 0.041(4) 0.008(3) 0.004(3) -0.006(3)
C5 0.040(4) 0.045(4) 0.044(4) 0.007(3) 0.000(3) -0.006(3)
C6 0.037(3) 0.047(4) 0.029(3) 0.007(3) 0.003(3) 0.003(3)
C7 0.032(3) 0.027(3) 0.028(3) -0.002(2) 0.008(3) -0.001(2)
C8 0.019(3) 0.024(3) 0.031(3) 0.000(2) -0.001(2) -0.003(2)
C9 0.021(3) 0.021(2) 0.029(3) -0.002(2) 0.004(2) 0.001(2)
C10 0.025(3) 0.023(2) 0.032(3) 0.001(2) 0.001(3) 0.003(2)
C11 0.020(3) 0.028(3) 0.034(4) -0.002(2) 0.001(2) -0.001(2)
C12 0.027(3) 0.028(3) 0.031(3) -0.004(2) 0.000(3) -0.001(2)
C13 0.023(3) 0.025(3) 0.032(3) -0.002(2) 0.002(2) 0.005(2)
C14 0.031(3) 0.032(3) 0.036(4) -0.001(3) 0.008(3) 0.001(3)
C15 0.039(3) 0.040(3) 0.038(4) 0.004(3) 0.007(3) -0.003(3)
C16 0.037(3) 0.043(3) 0.030(4) 0.003(3) 0.003(3) -0.003(3)
C17 0.022(3) 0.032(3) 0.034(3) -0.006(3) 0.003(2) -0.001(2)
C18 0.021(3) 0.034(3) 0.033(4) 0.000(3) -0.001(2) 0.002(2)
C19 0.042(4) 0.058(4) 0.037(4) 0.005(3) -0.011(3) -0.010(3)
C20 0.025(3) 0.040(3) 0.044(4) -0.007(3) 0.002(3) -0.004(3)
C21 0.073(6) 0.055(4) 0.077(6) 0.003(4) -0.007(5) -0.046(4)
C22 0.032(3) 0.049(4) 0.040(4) -0.003(3) 0.001(3) -0.014(3)
C23 0.036(4) 0.035(3) 0.032(4) 0.002(3) 0.001(3) -0.001(3)
C24 0.088(6) 0.066(5) 0.031(4) -0.011(3) -0.021(4) 0.001(5)
Cl1 0.0919(16) 0.0740(13) 0.0411(11) 0.0173(9) 0.0260(11) 0.0025(12)
N1 0.027(2) 0.030(2) 0.024(3) -0.003(2) 0.003(2) -0.005(2)
O1 0.045(3) 0.035(2) 0.033(3) -0.0090(19) 0.009(2) -0.008(2)
O2 0.0211(19) 0.0321(19) 0.033(2) 0.0042(17) -0.0008(17) -0.0020(16)
O3 0.036(3) 0.070(3) 0.076(4) 0.020(3) -0.017(3) -0.016(2)
O4 0.043(3) 0.033(2) 0.062(3) 0.003(2) -0.003(2) -0.013(2)
O5 0.031(3) 0.092(4) 0.050(3) 0.002(3) -0.008(2) 0.015(3)
O6 0.048(3) 0.053(3) 0.035(3) -0.012(2) -0.008(2) 0.005(2)

loop_
_atom_type_symbol
_atom_type_description
_atom_type_scat_dispersion_real
_atom_type_scat_dispersion_imag
_atom_type_scat_source
C C 0.0033 0.0016 'International Tables Vol C Tables 4.2.6.8 and 6.1.1.4'
Cl Cl 0.1484 0.1585 'International Tables Vol C Tables 4.2.6.8 and 6.1.1.4'
N N 0.0061 0.0033 'International Tables Vol C Tables 4.2.6.8 and 6.1.1.4'
O O 0.0106 0.0060 'International Tables Vol C Tables 4.2.6.8 and 6.1.1.4'

loop_
_geom_angle_atom_site_label_1
_geom_angle_atom_site_label_2
_geom_angle_atom_site_label_3
_geom_angle
_geom_angle_site_symmetry_1
_geom_angle_site_symmetry_3
_geom_angle_publ_flag
C6 C1 C2 118.3(6) . . ?
O1 C2 C3 123.7(5) . . ?
O1 C2 C1 115.5(5) . . ?
C3 C2 C1 120.7(5) . . ?
C2 C3 C4 120.0(5) . . ?
C2 C3 N1 119.1(5) . . ?
C4 C3 N1 120.8(5) . . ?
C5 C4 C3 120.4(6) . . ?
C4 C5 C6 118.1(6) . . ?
C1 C6 C5 122.3(6) . . ?
C1 C6 Cl1 119.0(5) . . ?
C5 C6 Cl1 118.8(5) . . ?
O1 C7 C8 111.4(5) . . ?
O2 C8 N1 105.2(4) . . ?
O2 C8 C9 109.6(4) . . ?
N1 C8 C9 112.9(4) . . ?
O2 C8 C7 109.7(5) . . ?
N1 C8 C7 108.3(4) . . ?
C9 C8 C7 111.1(4) . . ?
C10 C9 C13 122.2(5) . . ?
C10 C9 C8 121.8(5) . . ?
C13 C9 C8 116.0(5) . . ?
C9 C10 C16 118.3(5) . . ?
C9 C10 C11 117.4(5) . . ?
C16 C10 C11 124.3(6) . . ?
C12 C11 C10 121.3(5) . . ?
C12 C11 C23 119.6(5) . . ?
C10 C11 C23 119.1(5) . . ?
C11 C12 N1 120.7(5) . . ?
C11 C12 C22 121.9(5) . . ?
N1 C12 C22 117.4(5) . . ?
C14 C13 C9 118.8(5) . . ?
C14 C13 C18 123.6(5) . . ?
C9 C13 C18 117.3(5) . . ?
C15 C14 C13 119.3(5) . . ?
C14 C15 C16 120.8(6) . . ?
C10 C16 C15 120.5(6) . . ?
C18 C17 O2 120.4(5) . . ?
C18 C17 C19 129.1(5) . . ?
O2 C17 C19 110.5(5) . . ?
C17 C18 C20 120.0(5) . . ?
C17 C18 C13 119.0(5) . . ?
C20 C18 C13 121.0(5) . . ?
O3 C20 O4 121.7(6) . . ?
O3 C20 C18 126.5(6) . . ?
O4 C20 C18 111.7(5) . . ?
O5 C23 O6 121.6(6) . . ?
O5 C23 C11 125.8(6) . . ?
O6 C23 C11 112.6(5) . . ?
C12 N1 C3 122.3(5) . . ?
C12 N1 C8 119.7(5) . . ?
C3 N1 C8 110.5(4) . . ?
C2 O1 C7 116.7(4) . . ?
C17 O2 C8 115.4(4) . . ?
C20 O4 C21 115.8(6) . . ?
C23 O6 C24 116.7(5) . . ?

loop_
_geom_bond_atom_site_label_1
_geom_bond_atom_site_label_2
_geom_bond_distance
_geom_bond_site_symmetry_2
_geom_bond_publ_flag
C1 C6 1.383(9) . ?
C1 C2 1.392(9) . ?
C2 O1 1.362(7) . ?
C2 C3 1.371(8) . ?
C3 C4 1.401(8) . ?
C3 N1 1.444(7) . ?
C4 C5 1.383(9) . ?
C5 C6 1.393(9) . ?
C6 Cl1 1.738(6) . ?
C7 O1 1.435(7) . ?
C7 C8 1.515(8) . ?
C8 O2 1.439(7) . ?
C8 N1 1.452(7) . ?
C8 C9 1.500(8) . ?
C9 C10 1.378(8) . ?
C9 C13 1.398(8) . ?
C10 C16 1.388(9) . ?
C10 C11 1.471(8) . ?
C11 C12 1.355(8) . ?
C11 C23 1.488(9) . ?
C12 N1 1.399(7) . ?
C12 C22 1.508(8) . ?
C13 C14 1.395(9) . ?
C13 C18 1.482(8) . ?
C14 C15 1.387(9) . ?
C15 C16 1.393(9) . ?
C17 C18 1.343(8) . ?
C17 O2 1.376(7) . ?
C17 C19 1.490(9) . ?
C18 C20 1.461(8) . ?
C20 O3 1.204(8) . ?
C20 O4 1.341(8) . ?
C21 O4 1.448(8) . ?
C23 O5 1.210(8) . ?
C23 O6 1.329(8) . ?
C24 O6 1.450(8) . ?
